data_4323642
loop_
_publ_author_name
'Jos\'e Vicente'
'Mar\'ia-Teresa Chicote'
'Mar\'ia-Cristina Lagunas'
'Peter G. Jones'
'Birte Ahrens'

_publ_section_title
;
 Restricted Rotation around the P-C Bond in Metalated Phosphonium Salts: A
 Variable-Temperature 1H NMR Study. X-ray Crystal Structures of
 [{AuP(C6H11)3}2{\m-C(PTo3)(py-2)}]ClO4 and
 [(AuPPh3)2{\m-{C(PPh3)(py-2)}(AuPPh3)}](CF3SO3)2
;
_journal_name_full 'Inorganic Chemistry'
_journal_page_first 4938
_journal_page_last 4944
_journal_paper_doi 10.1021/ic970367d
_journal_volume 36
_journal_year 1997
_chemical_formula_sum 'C82 H68 Au3 Cl4 F6 N O6 P4 S2'
_chemical_formula_weight 2198.07
_chemical_name_systematic
;
 ?
;
_space_group_IT_number 14
_symmetry_cell_setting monoclinic
_symmetry_space_group_name_Hall '-P 2ybc'
_symmetry_space_group_name_H-M 'P 1 21/c 1'
_atom_sites_solution_hydrogens geom
_atom_sites_solution_primary Patterson
_atom_sites_solution_secondary difmap
_audit_creation_method SHELXL
_cell_angle_alpha 90.00
_cell_angle_beta 96.77(3)
_cell_angle_gamma 90.00
_cell_formula_units_Z 4
_cell_length_a 17.232(6)
_cell_length_b 25.800(7)
_cell_length_c 18.005(7)
_cell_measurement_reflns_used 49
_cell_measurement_temperature 173(2)
_cell_measurement_theta_max 10.5
_cell_measurement_theta_min 10
_cell_volume 7949(5)
_computing_cell_refinement 'Siemens P3'
_computing_data_collection 'Siemens P3'
_computing_data_reduction 'Siemens XDISK'
_computing_molecular_graphics 'Siemens XP'
_computing_publication_material SHELXL-92
_computing_structure_refinement 'SHELXL-92 (Sheldrick, 1993)'
_computing_structure_solution 'SHELXS-86 (Sheldrick, 1990)'
_diffrn_ambient_temperature 173(2)
_diffrn_measurement_device 'Siemens R3'
_diffrn_measurement_method Omega-scans
_diffrn_radiation_monochromator graphite
_diffrn_radiation_source 'fine-focus sealed tube'
_diffrn_radiation_type MoK\a
_diffrn_radiation_wavelength 0.71073
_diffrn_reflns_av_R_equivalents 0.0620
_diffrn_reflns_av_sigmaI/netI 0.1024
_diffrn_reflns_limit_h_max 18
_diffrn_reflns_limit_h_min -18
_diffrn_reflns_limit_k_max 0
_diffrn_reflns_limit_k_min -27
_diffrn_reflns_limit_l_max 3
_diffrn_reflns_limit_l_min -19
_diffrn_reflns_number 12447
_diffrn_reflns_theta_max 22.55
_diffrn_reflns_theta_min 3.10
_diffrn_standards_decay_% 5
_diffrn_standards_interval_count 197
_diffrn_standards_number 3
_exptl_absorpt_coefficient_mu 5.859
_exptl_absorpt_correction_T_max 1.00
_exptl_absorpt_correction_T_min 0.64
_exptl_absorpt_correction_type Psi-scans
_exptl_crystal_colour 'pale yellow'
_exptl_crystal_density_diffrn 1.837
_exptl_crystal_description tablet
_exptl_crystal_F_000 4264
_exptl_crystal_size_max 0.35
_exptl_crystal_size_mid 0.30
_exptl_crystal_size_min 0.08
_refine_diff_density_max 2.482
_refine_diff_density_min -1.505
_refine_diff_density_rms 0.225
_refine_ls_extinction_method none
_refine_ls_goodness_of_fit_all 1.082
_refine_ls_goodness_of_fit_obs 1.029
_refine_ls_hydrogen_treatment riding
_refine_ls_matrix_type full
_refine_ls_number_parameters 568
_refine_ls_number_reflns 10418
_refine_ls_number_restraints 288
_refine_ls_restrained_S_all 1.071
_refine_ls_restrained_S_obs 1.009
_refine_ls_R_factor_all 0.1217
_refine_ls_R_factor_obs 0.0524
_refine_ls_shift/esd_max -0.001
_refine_ls_shift/esd_mean 0.000
_refine_ls_structure_factor_coef Fsqd
_refine_ls_weighting_details 'w=1/[\s^2^(Fo^2^)+(0.0613P)^2^+54.1631P] where P=(Fo^2^+2Fc^2^)/3'
_refine_ls_weighting_scheme calc
_refine_ls_wR_factor_all 0.1584
_refine_ls_wR_factor_obs 0.1138
_reflns_number_observed 6154
_reflns_number_total 10422
_reflns_observed_criterion >2sigma(I)
_cod_data_source_file ic970367d_2.cif
_cod_data_source_block hauch
_cod_depositor_comments
;
The following automatic conversions were performed:

'_geom_bond_publ_flag' value 'Y' changed to 'y' according to the
built-in table from CIF Core dictionary named 'cif_core.dic' version
2.4.1 from 2010-06-29 (25 times).

'_geom_angle_publ_flag' value 'Y'
changed to 'y' according to the built-in table from CIF Core
dictionary named 'cif_core.dic' version 2.4.1 from 2010-06-29 (54
times).

Automatic conversion script
Id: cif_fix_values 1715 2011-07-08 13:25:40Z adriana 

The following automatic conversions were performed:

'_refine_ls_weighting_scheme' value 'calc
w=1/[\s^2^(Fo^2^)+(0.0613P)^2^+54.1631P] where P=(Fo^2^+2Fc^2^)/3'
was changed to 'calc'. New tag '_refine_ls_weighting_details' was
created. The value of the new tag was set to
'w=1/[\s^2^(Fo^2^)+(0.0613P)^2^+54.1631P] where P=(Fo^2^+2Fc^2^)/3'.

Automatic conversion script
Id: cif_fix_values 3143 2015-03-26 13:38:13Z robertas 
;
_cod_original_cell_volume 7948.9(47)
_cod_database_code 4323642

loop_
_symmetry_equiv_pos_as_xyz
'x, y, z'
'-x, y+1/2, -z+1/2'
'-x, -y, -z'
'x, -y-1/2, z-1/2'

loop_
_atom_site_aniso_label
_atom_site_aniso_U_11
_atom_site_aniso_U_22
_atom_site_aniso_U_33
_atom_site_aniso_U_23
_atom_site_aniso_U_13
_atom_site_aniso_U_12
Au1 0.0301(4) 0.0192(3) 0.0260(4) -0.0037(3) 0.0006(3) 0.0004(3)
Au2 0.0297(4) 0.0176(3) 0.0249(4) 0.0019(3) 0.0017(3) -0.0001(3)
Au3 0.0244(4) 0.0214(3) 0.0227(3) -0.0009(3) -0.0028(3) -0.0006(3)
P1 0.033(3) 0.022(2) 0.021(2) 0.001(2) 0.002(2) 0.004(2)
P2 0.031(3) 0.023(2) 0.030(3) 0.000(2) 0.001(2) 0.003(2)
P3 0.023(3) 0.025(2) 0.024(2) 0.001(2) -0.004(2) -0.001(2)
P4 0.029(3) 0.019(2) 0.020(2) -0.003(2) -0.001(2) 0.002(2)
S1 0.041(3) 0.040(3) 0.034(3) 0.003(2) 0.005(2) 0.001(2)
O1 0.056(8) 0.057(7) 0.044(7) 0.009(7) 0.001(7) 0.020(7)
O2 0.096(12) 0.047(8) 0.028(5) -0.002(6) 0.007(8) 0.011(8)
O3 0.053(6) 0.039(7) 0.059(8) 0.007(7) 0.014(8) -0.001(7)
C2 0.051(9) 0.052(7) 0.041(9) -0.003(11) -0.007(11) -0.020(11)
F1 0.047(7) 0.089(9) 0.083(8) 0.002(8) 0.015(7) -0.010(7)
F2 0.080(8) 0.043(6) 0.042(6) 0.007(6) 0.007(7) -0.005(6)
F3 0.099(10) 0.056(7) 0.043(6) -0.007(6) 0.002(7) -0.012(7)
S2 0.074(4) 0.036(3) 0.054(3) -0.002(3) 0.023(3) 0.001(3)
O4 0.146(16) 0.036(6) 0.054(9) -0.009(7) -0.016(11) 0.021(9)
O5 0.068(8) 0.078(10) 0.069(9) -0.027(9) 0.033(9) -0.019(9)
O6 0.065(10) 0.043(7) 0.102(10) 0.038(8) 0.027(9) 0.026(8)
C3 0.073(9) 0.064(12) 0.079(13) -0.009(14) 0.022(14) -0.031(14)
F4 0.144(13) 0.076(7) 0.057(8) 0.032(7) -0.007(9) -0.037(9)
F5 0.076(10) 0.077(7) 0.102(9) -0.031(8) -0.001(9) -0.023(8)
F6 0.079(8) 0.104(11) 0.093(10) 0.032(9) 0.025(9) 0.057(9)
Cl1 0.051(4) 0.069(3) 0.043(3) -0.014(3) 0.008(3) 0.001(3)
Cl2 0.115(6) 0.042(3) 0.074(4) 0.004(3) 0.022(4) 0.016(3)
Cl3 0.072(5) 0.114(6) 0.094(5) 0.028(5) -0.005(4) 0.035(4)
Cl4 0.076(5) 0.117(6) 0.081(5) 0.019(4) 0.010(4) 0.038(4)

loop_
_atom_site_label
_atom_site_type_symbol
_atom_site_fract_x
_atom_site_fract_y
_atom_site_fract_z
_atom_site_U_iso_or_equiv
_atom_site_thermal_displace_type
_atom_site_occupancy
_atom_site_calc_flag
_atom_site_refinement_flags
_atom_site_disorder_group
Au1 Au 0.11841(4) 0.56367(2) 0.27911(4) 0.0253(2) Uani 1 d . .
Au2 Au 0.17914(4) 0.56184(2) 0.11934(3) 0.0242(2) Uani 1 d . .
Au3 Au 0.26441(4) 0.50159(2) 0.25828(3) 0.0233(2) Uani 1 d . .
P1 P 0.1322(3) 0.6366(2) 0.3474(2) 0.0253(11) Uani 1 d . .
P2 P 0.1706(3) 0.6382(2) 0.0551(3) 0.0281(11) Uani 1 d . .
P3 P 0.3580(3) 0.5065(2) 0.3591(2) 0.0250(10) Uani 1 d . .
P4 P 0.2370(3) 0.44874(15) 0.1002(2) 0.0231(10) Uani 1 d . .
C1 C 0.1854(9) 0.4857(5) 0.1640(8) 0.020(4) Uiso 1 d U .
N N 0.0752(7) 0.4939(5) 0.2321(7) 0.022(3) Uiso 1 d DU .
C12 C 0.1108(9) 0.4649(6) 0.1802(8) 0.024(4) Uiso 1 d DU .
C13 C 0.0713(10) 0.4195(6) 0.1544(9) 0.032(4) Uiso 1 d DU .
H13 H 0.0917(10) 0.3995(6) 0.1169(9) 0.038 Uiso 1 calc R .
C14 C 0.0064(11) 0.4036(7) 0.1806(10) 0.038(5) Uiso 1 d DU .
H14 H -0.0169(11) 0.3717(7) 0.1634(10) 0.046 Uiso 1 calc R .
C15 C -0.0276(11) 0.4325(6) 0.2322(9) 0.034(4) Uiso 1 d DU .
H15 H -0.0741(11) 0.4216(6) 0.2511(9) 0.041 Uiso 1 calc R .
C16 C 0.0091(9) 0.4775(6) 0.2546(9) 0.023(4) Uiso 1 d DU .
H16 H -0.0143(9) 0.4987(6) 0.2889(9) 0.028 Uiso 1 calc R .
C21 C 0.0780(8) 0.6902(5) 0.3030(8) 0.018(4) Uiso 1 d DU .
C22 C -0.0026(10) 0.6854(6) 0.2856(9) 0.038(5) Uiso 1 d DU .
H22 H -0.0277(10) 0.6539(6) 0.2959(9) 0.045 Uiso 1 calc R .
C23 C -0.0467(10) 0.7267(6) 0.2534(9) 0.041(5) Uiso 1 d DU .
H23 H -0.1015(10) 0.7230(6) 0.2406(9) 0.050 Uiso 1 calc R .
C24 C -0.0112(9) 0.7721(6) 0.2402(10) 0.034(4) Uiso 1 d DU .
H24 H -0.0419(9) 0.8002(6) 0.2189(10) 0.041 Uiso 1 calc R .
C25 C 0.0668(11) 0.7784(7) 0.2567(10) 0.043(5) Uiso 1 d DU .
H25 H 0.0903(11) 0.8106(7) 0.2467(10) 0.052 Uiso 1 calc R .
C26 C 0.1131(10) 0.7376(6) 0.2885(9) 0.033(4) Uiso 1 d DU .
H26 H 0.1679(10) 0.7420(6) 0.3002(9) 0.040 Uiso 1 calc R .
C31 C 0.2310(10) 0.6614(6) 0.3705(8) 0.029(4) Uiso 1 d DU .
C32 C 0.2554(9) 0.6825(5) 0.4403(9) 0.028(4) Uiso 1 d DU .
H32 H 0.2214(9) 0.6828(5) 0.4781(9) 0.034 Uiso 1 calc R .
C33 C 0.3302(9) 0.7032(6) 0.4542(9) 0.029(4) Uiso 1 d DU .
H33 H 0.3478(9) 0.7164(6) 0.5025(9) 0.034 Uiso 1 calc R .
C34 C 0.3790(11) 0.7049(7) 0.3992(8) 0.039(5) Uiso 1 d DU .
H34 H 0.4290(11) 0.7207(7) 0.4084(8) 0.047 Uiso 1 calc R .
C35 C 0.3542(10) 0.6832(6) 0.3301(10) 0.039(5) Uiso 1 d DU .
H35 H 0.3882(10) 0.6829(6) 0.2923(10) 0.047 Uiso 1 calc R .
C36 C 0.2799(10) 0.6618(6) 0.3156(9) 0.036(5) Uiso 1 d DU .
H36 H 0.2630(10) 0.6475(6) 0.2677(9) 0.043 Uiso 1 calc R .
C41 C 0.0895(9) 0.6269(5) 0.4339(9) 0.026(4) Uiso 1 d DU .
C42 C 0.0674(9) 0.6704(6) 0.4719(8) 0.032(4) Uiso 1 d DU .
H42 H 0.0741(9) 0.7042(6) 0.4526(8) 0.039 Uiso 1 calc R .
C43 C 0.0349(10) 0.6636(6) 0.5395(9) 0.032(4) Uiso 1 d DU .
H43 H 0.0177(10) 0.6928(6) 0.5651(9) 0.039 Uiso 1 calc R .
C44 C 0.0279(11) 0.6153(5) 0.5683(11) 0.044(5) Uiso 1 d DU .
H44 H 0.0095(11) 0.6114(5) 0.6157(11) 0.053 Uiso 1 calc R .
C45 C 0.0472(11) 0.5722(7) 0.5298(10) 0.048(5) Uiso 1 d DU .
H45 H 0.0397(11) 0.5385(7) 0.5492(10) 0.057 Uiso 1 calc R .
C46 C 0.0783(10) 0.5782(6) 0.4613(9) 0.032(4) Uiso 1 d DU .
H46 H 0.0914(10) 0.5485(6) 0.4341(9) 0.038 Uiso 1 calc R .
C51 C 0.2059(9) 0.6313(5) -0.0350(9) 0.030(4) Uiso 1 d DU .
C52 C 0.2461(10) 0.6699(6) -0.0671(9) 0.039(5) Uiso 1 d DU .
H52 H 0.2560(10) 0.7017(6) -0.0410(9) 0.047 Uiso 1 calc R .
C53 C 0.2724(11) 0.6637(7) -0.1360(9) 0.046(5) Uiso 1 d DU .
H53 H 0.3000(11) 0.6909(7) -0.1567(9) 0.055 Uiso 1 calc R .
C54 C 0.2583(11) 0.6178(6) -0.1747(11) 0.043(5) Uiso 1 d DU .
H54 H 0.2777(11) 0.6129(6) -0.2215(11) 0.052 Uiso 1 calc R .
C55 C 0.2157(10) 0.5791(6) -0.1450(9) 0.037(5) Uiso 1 d DU .
H55 H 0.2043(10) 0.5478(6) -0.1719(9) 0.044 Uiso 1 calc R .
C56 C 0.1899(10) 0.5862(6) -0.0764(8) 0.030(4) Uiso 1 d DU .
H56 H 0.1603(10) 0.5596(6) -0.0566(8) 0.036 Uiso 1 calc R .
C61 C 0.0713(10) 0.6618(6) 0.0338(7) 0.024(4) Uiso 1 d DU .
C62 C 0.0201(10) 0.6539(6) 0.0857(9) 0.039(5) Uiso 1 d DU .
H62 H 0.0369(10) 0.6356(6) 0.1305(9) 0.047 Uiso 1 calc R .
C63 C -0.0570(11) 0.6729(7) 0.0733(10) 0.050(5) Uiso 1 d DU .
H63 H -0.0917(11) 0.6681(7) 0.1099(10) 0.060 Uiso 1 calc R .
C64 C -0.0812(13) 0.6981(7) 0.0085(9) 0.050(5) Uiso 1 d DU .
H64 H -0.1334(13) 0.7105(7) -0.0002(9) 0.060 Uiso 1 calc R .
C65 C -0.0321(10) 0.7059(7) -0.0441(10) 0.043(5) Uiso 1 d DU .
H65 H -0.0498(10) 0.7231(7) -0.0895(10) 0.051 Uiso 1 calc R .
C66 C 0.0449(9) 0.6882(6) -0.0303(9) 0.031(4) Uiso 1 d DU .
H66 H 0.0798(9) 0.6945(6) -0.0663(9) 0.037 Uiso 1 calc R .
C71 C 0.2273(8) 0.6922(5) 0.1003(8) 0.022(4) Uiso 1 d DU .
C72 C 0.1909(10) 0.7385(6) 0.1152(9) 0.043(5) Uiso 1 d DU .
H72 H 0.1359(10) 0.7427(6) 0.1044(9) 0.051 Uiso 1 calc R .
C73 C 0.2389(11) 0.7793(6) 0.1472(9) 0.040(5) Uiso 1 d DU .
H73 H 0.2158(11) 0.8114(6) 0.1588(9) 0.048 Uiso 1 calc R .
C74 C 0.3167(10) 0.7732(7) 0.1614(10) 0.041(5) Uiso 1 d DU .
H74 H 0.3478(10) 0.8011(7) 0.1826(10) 0.050 Uiso 1 calc R .
C75 C 0.3517(10) 0.7279(6) 0.1459(9) 0.036(5) Uiso 1 d DU .
H75 H 0.4068(10) 0.7245(6) 0.1569(9) 0.043 Uiso 1 calc R .
C76 C 0.3075(10) 0.6863(6) 0.1140(9) 0.035(4) Uiso 1 d DU .
H76 H 0.3319(10) 0.6548(6) 0.1020(9) 0.042 Uiso 1 calc R .
C81 C 0.3419(8) 0.5433(5) 0.4404(9) 0.023(4) Uiso 1 d DU .
C82 C 0.3984(10) 0.5776(6) 0.4745(8) 0.033(4) Uiso 1 d DU .
H82 H 0.4433(10) 0.5855(6) 0.4506(8) 0.040 Uiso 1 calc R .
C83 C 0.3889(10) 0.5999(6) 0.5427(9) 0.039(5) Uiso 1 d DU .
H83 H 0.4279(10) 0.6227(6) 0.5657(9) 0.047 Uiso 1 calc R .
C84 C 0.3222(9) 0.5894(6) 0.5785(10) 0.038(5) Uiso 1 d DU .
H84 H 0.3155(9) 0.6052(6) 0.6250(10) 0.045 Uiso 1 calc R .
C85 C 0.2653(11) 0.5548(7) 0.5441(9) 0.045(5) Uiso 1 d DU .
H85 H 0.2211(11) 0.5460(7) 0.5684(9) 0.054 Uiso 1 calc R .
C86 C 0.2741(10) 0.5337(6) 0.4746(9) 0.031(4) Uiso 1 d DU .
H86 H 0.2338(10) 0.5126(6) 0.4500(9) 0.037 Uiso 1 calc R .
C91 C 0.4468(9) 0.5286(5) 0.3277(8) 0.026(4) Uiso 1 d DU .
C92 C 0.5202(9) 0.5084(6) 0.3524(8) 0.030(4) Uiso 1 d DU .
H92 H 0.5242(9) 0.4808(6) 0.3875(8) 0.036 Uiso 1 calc R .
C93 C 0.5858(11) 0.5269(7) 0.3279(10) 0.050(5) Uiso 1 d DU .
H93 H 0.6350(11) 0.5118(7) 0.3446(10) 0.060 Uiso 1 calc R .
C94 C 0.5812(12) 0.5676(7) 0.2787(10) 0.051(5) Uiso 1 d DU .
H94 H 0.6275(12) 0.5815(7) 0.2628(10) 0.061 Uiso 1 calc R .
C95 C 0.5103(11) 0.5884(7) 0.2524(11) 0.053(6) Uiso 1 d DU .
H95 H 0.5074(11) 0.6167(7) 0.2184(11) 0.064 Uiso 1 calc R .
C96 C 0.4441(9) 0.5686(6) 0.2750(9) 0.031(4) Uiso 1 d DU .
H96 H 0.3949(9) 0.5822(6) 0.2547(9) 0.037 Uiso 1 calc R .
C101 C 0.3774(9) 0.4420(6) 0.3982(7) 0.023(4) Uiso 1 d DU .
C102 C 0.3879(9) 0.4023(6) 0.3496(9) 0.035(4) Uiso 1 d DU .
H102 H 0.3834(9) 0.4089(6) 0.2973(9) 0.041 Uiso 1 calc R .
C103 C 0.4054(11) 0.3521(7) 0.3765(10) 0.050(5) Uiso 1 d DU .
H103 H 0.4135(11) 0.3250(7) 0.3425(10) 0.060 Uiso 1 calc R .
C104 C 0.4106(11) 0.3420(7) 0.4515(8) 0.043(5) Uiso 1 d DU .
H104 H 0.4211(11) 0.3078(7) 0.4694(8) 0.052 Uiso 1 calc R .
C105 C 0.4007(10) 0.3814(6) 0.5007(9) 0.038(5) Uiso 1 d DU .
H105 H 0.4035(10) 0.3745(6) 0.5528(9) 0.046 Uiso 1 calc R .
C106 C 0.3865(10) 0.4315(6) 0.4736(9) 0.031(4) Uiso 1 d DU .
H106 H 0.3831(10) 0.4590(6) 0.5081(9) 0.037 Uiso 1 calc R .
C111 C 0.3300(10) 0.4795(5) 0.0953(8) 0.028(4) Uiso 1 d DU .
C112 C 0.3373(10) 0.5216(6) 0.0483(9) 0.033(4) Uiso 1 d DU .
H112 H 0.2923(10) 0.5352(6) 0.0192(9) 0.040 Uiso 1 calc R .
C113 C 0.4096(11) 0.5437(7) 0.0440(10) 0.051(5) Uiso 1 d DU .
H113 H 0.4140(11) 0.5725(7) 0.0119(10) 0.061 Uiso 1 calc R .
C114 C 0.4760(13) 0.5242(7) 0.0862(10) 0.058(6) Uiso 1 d DU .
H114 H 0.5253(13) 0.5401(7) 0.0838(10) 0.070 Uiso 1 calc R .
C115 C 0.4697(10) 0.4818(7) 0.1314(10) 0.043(5) Uiso 1 d DU .
H115 H 0.5146(10) 0.4686(7) 0.1610(10) 0.051 Uiso 1 calc R .
C116 C 0.3973(10) 0.4585(6) 0.1336(10) 0.037(5) Uiso 1 d DU .
H116 H 0.3938(10) 0.4276(6) 0.1618(10) 0.044 Uiso 1 calc R .
C121 C 0.2518(9) 0.3809(6) 0.1294(8) 0.029(4) Uiso 1 d DU .
C122 C 0.2703(9) 0.3435(6) 0.0792(9) 0.034(4) Uiso 1 d DU .
H122 H 0.2758(9) 0.3529(6) 0.0291(9) 0.040 Uiso 1 calc R .
C123 C 0.2809(10) 0.2920(6) 0.1021(10) 0.039(5) Uiso 1 d DU .
H123 H 0.2945(10) 0.2662(6) 0.0683(10) 0.047 Uiso 1 calc R .
C124 C 0.2713(11) 0.2797(7) 0.1747(8) 0.041(5) Uiso 1 d DU .
H124 H 0.2784(11) 0.2447(7) 0.1905(8) 0.049 Uiso 1 calc R .
C125 C 0.2517(12) 0.3160(6) 0.2254(11) 0.050(5) Uiso 1 d DU .
H125 H 0.2451(12) 0.3065(6) 0.2752(11) 0.060 Uiso 1 calc R .
C126 C 0.2420(10) 0.3671(6) 0.2010(9) 0.032(4) Uiso 1 d DU .
H126 H 0.2283(10) 0.3929(6) 0.2348(9) 0.039 Uiso 1 calc R .
C131 C 0.1904(8) 0.4483(5) 0.0022(8) 0.023(4) Uiso 1 d DU .
C132 C 0.2323(11) 0.4350(6) -0.0554(9) 0.046(5) Uiso 1 d DU .
H132 H 0.2860(11) 0.4263(6) -0.0449(9) 0.056 Uiso 1 calc R .
C133 C 0.1975(10) 0.4342(6) -0.1280(9) 0.035(4) Uiso 1 d DU .
H133 H 0.2263(10) 0.4242(6) -0.1675(9) 0.042 Uiso 1 calc R .
C134 C 0.1196(9) 0.4481(6) -0.1425(11) 0.041(5) Uiso 1 d DU .
H134 H 0.0953(9) 0.4491(6) -0.1927(11) 0.050 Uiso 1 calc R .
C135 C 0.0768(10) 0.4608(6) -0.0848(8) 0.032(4) Uiso 1 d DU .
H135 H 0.0229(10) 0.4692(6) -0.0952(8) 0.038 Uiso 1 calc R .
C136 C 0.1122(9) 0.4611(6) -0.0128(8) 0.021(4) Uiso 1 d DU .
H136 H 0.0831(9) 0.4701(6) 0.0270(8) 0.026 Uiso 1 calc R .
S1 S 0.1527(3) 0.0594(2) 0.1406(3) 0.0381(11) Uani 1 d U .
O1 O 0.2070(8) 0.0290(5) 0.1889(7) 0.053(3) Uani 1 d U .
O2 O 0.1501(9) 0.0479(5) 0.0627(7) 0.057(4) Uani 1 d U .
O3 O 0.0789(8) 0.0677(5) 0.1668(7) 0.050(3) Uani 1 d U .
C2 C 0.1957(13) 0.1238(8) 0.1483(11) 0.049(4) Uani 1 d U .
F1 F 0.2639(7) 0.1272(5) 0.1236(7) 0.072(3) Uani 1 d U .
F2 F 0.1501(7) 0.1589(4) 0.1082(6) 0.055(3) Uani 1 d U .
F3 F 0.2024(8) 0.1413(4) 0.2190(6) 0.067(3) Uani 1 d U .
S2 S 0.4476(4) 0.1725(2) 0.4512(3) 0.0532(14) Uani 1 d U .
O4 O 0.4591(11) 0.2179(5) 0.4982(8) 0.081(5) Uani 1 d U .
O5 O 0.5066(9) 0.1629(6) 0.4037(9) 0.070(4) Uani 1 d U .
O6 O 0.4198(9) 0.1279(5) 0.4891(9) 0.069(4) Uani 1 d U .
C3 C 0.3627(16) 0.1880(9) 0.3845(14) 0.071(4) Uani 1 d U .
F4 F 0.3791(10) 0.2287(5) 0.3421(7) 0.094(4) Uani 1 d U .
F5 F 0.3430(8) 0.1499(5) 0.3391(8) 0.086(4) Uani 1 d U .
F6 F 0.3032(9) 0.2012(6) 0.4173(8) 0.091(4) Uani 1 d U .
C4 C 0.1895(12) 0.1259(7) 0.9397(10) 0.045(5) Uiso 1 d . .
H4A H 0.1597(12) 0.1181(7) 0.9822(10) 0.054 Uiso 1 calc R .
H4B H 0.2454(12) 0.1192(7) 0.9564(10) 0.054 Uiso 1 calc R .
Cl1 Cl 0.1582(3) 0.0840(2) 0.8653(3) 0.0540(14) Uani 1 d . .
Cl2 Cl 0.1776(4) 0.1907(2) 0.9166(4) 0.076(2) Uani 1 d . .
C5 C 0.4943(19) 0.3198(10) 0.1676(17) 0.104(10) Uiso 1 d . .
H5A H 0.5276(19) 0.3136(10) 0.1272(17) 0.125 Uiso 1 calc R .
H5B H 0.4439(19) 0.3339(10) 0.1440(17) 0.125 Uiso 1 calc R .
Cl3 Cl 0.5386(4) 0.3660(3) 0.2270(4) 0.095(2) Uani 1 d . .
Cl4 Cl 0.4766(4) 0.2607(3) 0.2084(4) 0.091(2) Uani 1 d . .

loop_
_atom_type_symbol
_atom_type_description
_atom_type_scat_dispersion_real
_atom_type_scat_dispersion_imag
_atom_type_scat_source
C C 0.0033 0.0016 'International Tables Vol C Tables 4.2.6.8 and 6.1.1.4'
H H 0.0000 0.0000 'International Tables Vol C Tables 4.2.6.8 and 6.1.1.4'
N N 0.0061 0.0033 'International Tables Vol C Tables 4.2.6.8 and 6.1.1.4'
O O 0.0106 0.0060 'International Tables Vol C Tables 4.2.6.8 and 6.1.1.4'
F F 0.0171 0.0103 'International Tables Vol C Tables 4.2.6.8 and 6.1.1.4'
P P 0.1023 0.0942 'International Tables Vol C Tables 4.2.6.8 and 6.1.1.4'
S S 0.1246 0.1234 'International Tables Vol C Tables 4.2.6.8 and 6.1.1.4'
Au Au -2.0133 8.8022 'International Tables Vol C Tables 4.2.6.8 and 6.1.1.4'
Cl Cl 0.1484 0.1585 'International Tables Vol C Tables 4.2.6.8 and 6.1.1.4'

loop_
_geom_angle_atom_site_label_1
_geom_angle_atom_site_label_2
_geom_angle_atom_site_label_3
_geom_angle
_geom_angle_site_symmetry_1
_geom_angle_site_symmetry_3
_geom_angle_publ_flag
N Au1 P1 162.6(4) . . y
N Au1 Au3 75.9(3) . . y
P1 Au1 Au3 118.22(12) . . y
N Au1 Au2 76.1(3) . . y
P1 Au1 Au2 118.91(12) . . y
Au3 Au1 Au2 60.98(3) . . y
C1 Au2 P2 171.9(4) . . y
C1 Au2 Au3 41.0(4) . . y
P2 Au2 Au3 145.43(12) . . y
C1 Au2 Au1 71.2(4) . . y
P2 Au2 Au1 115.99(12) . . y
Au3 Au2 Au1 57.44(3) . . y
C1 Au3 P3 171.2(4) . . y
C1 Au3 Au1 74.6(4) . . y
P3 Au3 Au1 112.91(12) . . y
C1 Au3 Au2 41.8(4) . . y
P3 Au3 Au2 145.22(11) . . y
Au1 Au3 Au2 61.59(3) . . y
C21 P1 C41 104.2(6) . . y
C21 P1 C31 104.7(7) . . y
C41 P1 C31 108.3(7) . . y
C21 P1 Au1 112.6(5) . . y
C41 P1 Au1 109.0(5) . . y
C31 P1 Au1 117.1(5) . . y
C51 P2 C61 104.6(7) . . y
C51 P2 C71 104.8(7) . . y
C61 P2 C71 106.2(6) . . y
C51 P2 Au2 111.2(5) . . y
C61 P2 Au2 113.5(5) . . y
C71 P2 Au2 115.5(5) . . y
C91 P3 C81 108.0(7) . . y
C91 P3 C101 106.8(7) . . y
C81 P3 C101 101.9(6) . . y
C91 P3 Au3 108.5(5) . . y
C81 P3 Au3 121.0(5) . . y
C101 P3 Au3 109.7(5) . . y
C111 P4 C1 107.8(7) . . y
C111 P4 C121 109.9(7) . . y
C1 P4 C121 112.5(7) . . y
C111 P4 C131 104.1(7) . . y
C1 P4 C131 114.8(7) . . y
C121 P4 C131 107.3(6) . . y
C12 C1 P4 116.5(11) . . y
C12 C1 Au3 114.6(10) . . y
P4 C1 Au3 107.4(8) . . y
C12 C1 Au2 114.3(10) . . y
P4 C1 Au2 104.7(7) . . y
Au3 C1 Au2 97.2(6) . . y
C16 N C12 119.9(13) . . y
C16 N Au1 115.4(10) . . y
C12 N Au1 124.8(10) . . y
N C12 C13 115.7(15) . . y
N C12 C1 113.9(13) . . y
C13 C12 C1 130.3(15) . . ?
C14 C13 C12 122.3(17) . . ?
C13 C14 C15 121.0(18) . . ?
C16 C15 C14 116.4(17) . . ?
N C16 C15 124.6(16) . . y
C22 C21 C26 118.5(15) . . ?
C22 C21 P1 118.8(11) . . ?
C26 C21 P1 122.7(11) . . ?
C21 C22 C23 120.3(15) . . ?
C24 C23 C22 119.9(17) . . ?
C25 C24 C23 121.5(19) . . ?
C24 C25 C26 120.2(16) . . ?
C21 C26 C25 119.6(15) . . ?
C36 C31 C32 120.1(17) . . ?
C36 C31 P1 118.3(12) . . ?
C32 C31 P1 121.4(12) . . ?
C31 C32 C33 119.3(15) . . ?
C34 C33 C32 121.1(15) . . ?
C33 C34 C35 119.0(18) . . ?
C34 C35 C36 120.7(16) . . ?
C31 C36 C35 119.8(15) . . ?
C46 C41 C42 120.2(15) . . ?
C46 C41 P1 121.5(11) . . ?
C42 C41 P1 118.2(11) . . ?
C41 C42 C43 118.9(14) . . ?
C44 C43 C42 120.4(15) . . ?
C43 C44 C45 120.8(19) . . ?
C44 C45 C46 119.5(16) . . ?
C41 C46 C45 120.0(15) . . ?
C52 C51 C56 117.2(16) . . ?
C52 C51 P2 122.9(12) . . ?
C56 C51 P2 119.8(11) . . ?
C51 C52 C53 121.8(16) . . ?
C52 C53 C54 119.8(17) . . ?
C53 C54 C55 119.5(18) . . ?
C56 C55 C54 119.6(16) . . ?
C55 C56 C51 121.9(15) . . ?
C66 C61 C62 118.1(16) . . ?
C66 C61 P2 123.7(12) . . ?
C62 C61 P2 118.2(11) . . ?
C61 C62 C63 120.7(16) . . ?
C64 C63 C62 119.5(18) . . ?
C65 C64 C63 121.0(21) . . ?
C64 C65 C66 119.1(17) . . ?
C61 C66 C65 121.7(15) . . ?
C76 C71 C72 121.7(16) . . ?
C76 C71 P2 117.6(11) . . ?
C72 C71 P2 120.5(12) . . ?
C71 C72 C73 117.4(15) . . ?
C74 C73 C72 120.7(16) . . ?
C73 C74 C75 121.3(19) . . ?
C74 C75 C76 120.7(16) . . ?
C71 C76 C75 118.1(15) . . ?
C82 C81 C86 119.3(15) . . ?
C82 C81 P3 121.6(11) . . ?
C86 C81 P3 118.7(11) . . ?
C83 C82 C81 120.1(15) . . ?
C82 C83 C84 120.9(16) . . ?
C83 C84 C85 118.8(17) . . ?
C86 C85 C84 120.0(16) . . ?
C85 C86 C81 120.7(15) . . ?
C92 C91 C96 116.7(16) . . ?
C92 C91 P3 124.0(11) . . ?
C96 C91 P3 119.4(11) . . ?
C93 C92 C91 121.9(15) . . ?
C92 C93 C94 119.7(18) . . ?
C95 C94 C93 120.4(21) . . ?
C96 C95 C94 119.9(18) . . ?
C95 C96 C91 121.4(16) . . ?
C102 C101 C106 118.3(15) . . ?
C102 C101 P3 117.8(11) . . ?
C106 C101 P3 123.8(11) . . ?
C101 C102 C103 120.5(15) . . ?
C104 C103 C102 120.2(17) . . ?
C103 C104 C105 119.8(19) . . ?
C104 C105 C106 119.5(16) . . ?
C101 C106 C105 121.5(14) . . ?
C116 C111 C112 118.5(17) . . ?
C116 C111 P4 120.0(11) . . ?
C112 C111 P4 121.2(12) . . ?
C113 C112 C111 120.2(16) . . ?
C112 C113 C114 120.7(18) . . ?
C115 C114 C113 119.6(21) . . ?
C114 C115 C116 119.7(17) . . ?
C111 C116 C115 121.1(15) . . ?
C126 C121 C122 119.9(16) . . ?
C126 C121 P4 119.3(11) . . ?
C122 C121 P4 120.8(11) . . ?
C121 C122 C123 120.2(15) . . ?
C124 C123 C122 118.3(16) . . ?
C123 C124 C125 122.6(18) . . ?
C124 C125 C126 117.7(16) . . ?
C121 C126 C125 121.3(15) . . ?
C132 C131 C136 119.9(16) . . ?
C132 C131 P4 120.9(11) . . ?
C136 C131 P4 119.2(11) . . ?
C133 C132 C131 120.9(16) . . ?
C132 C133 C134 118.7(16) . . ?
C135 C134 C133 120.7(18) . . ?
C136 C135 C134 119.8(16) . . ?
C135 C136 C131 120.0(14) . . ?
O3 S1 O2 115.5(9) . . ?
O3 S1 O1 115.3(8) . . ?
O2 S1 O1 115.1(8) . . ?
O3 S1 C2 102.0(9) . . ?
O2 S1 C2 103.2(9) . . ?
O1 S1 C2 102.9(9) . . ?
F1 C2 F3 108.6(17) . . ?
F1 C2 F2 105.2(17) . . ?
F3 C2 F2 105.1(17) . . ?
F1 C2 S1 114.2(16) . . ?
F3 C2 S1 111.6(14) . . ?
F2 C2 S1 111.5(13) . . ?
O5 S2 O4 115.8(10) . . ?
O5 S2 O6 116.3(9) . . ?
O4 S2 O6 113.5(10) . . ?
O5 S2 C3 102.4(11) . . ?
O4 S2 C3 104.6(10) . . ?
O6 S2 C3 101.5(10) . . ?
F6 C3 F5 109.0(21) . . ?
F6 C3 F4 106.6(22) . . ?
F5 C3 F4 106.9(20) . . ?
F6 C3 S2 112.0(18) . . ?
F5 C3 S2 112.3(19) . . ?
F4 C3 S2 109.8(17) . . ?
Cl2 C4 Cl1 113.2(11) . . ?
Cl3 C5 Cl4 115.7(17) . . ?

loop_
_geom_bond_atom_site_label_1
_geom_bond_atom_site_label_2
_geom_bond_distance
_geom_bond_site_symmetry_2
_geom_bond_publ_flag
Au1 N 2.090(12) . y
Au1 P1 2.245(4) . y
Au1 Au3 3.0427(12) . y
Au1 Au2 3.1753(15) . y
Au2 C1 2.120(14) . y
Au2 P2 2.281(4) . y
Au2 Au3 3.1570(13) . y
Au3 C1 2.09(2) . y
Au3 P3 2.284(4) . y
P1 C21 1.803(15) . y
P1 C41 1.82(2) . y
P1 C31 1.82(2) . y
P2 C51 1.81(2) . y
P2 C61 1.81(2) . y
P2 C71 1.84(2) . y
P3 C91 1.79(2) . y
P3 C81 1.79(2) . y
P3 C101 1.82(2) . y
P4 C111 1.80(2) . y
P4 C1 1.81(2) . y
P4 C121 1.84(2) . y
P4 C131 1.85(2) . y
C1 C12 1.45(2) . y
N C16 1.32(2) . y
N C12 1.39(2) . y
C12 C13 1.41(2) . ?
C13 C14 1.33(2) . ?
C14 C15 1.37(2) . ?
C15 C16 1.36(2) . ?
C21 C22 1.39(2) . ?
C21 C26 1.40(2) . ?
C22 C23 1.39(2) . ?
C23 C24 1.36(2) . ?
C24 C25 1.35(2) . ?
C25 C26 1.40(2) . ?
C31 C36 1.37(2) . ?
C31 C32 1.39(2) . ?
C32 C33 1.39(2) . ?
C33 C34 1.37(2) . ?
C34 C35 1.38(2) . ?
C35 C36 1.39(2) . ?
C41 C46 1.37(2) . ?
C41 C42 1.39(2) . ?
C42 C43 1.41(2) . ?
C43 C44 1.36(2) . ?
C44 C45 1.37(2) . ?
C45 C46 1.41(2) . ?
C51 C52 1.38(2) . ?
C51 C56 1.39(2) . ?
C52 C53 1.38(2) . ?
C53 C54 1.38(2) . ?
C54 C55 1.39(2) . ?
C55 C56 1.37(2) . ?
C61 C66 1.37(2) . ?
C61 C62 1.37(2) . ?
C62 C63 1.41(2) . ?
C63 C64 1.36(2) . ?
C64 C65 1.36(2) . ?
C65 C66 1.40(2) . ?
C71 C76 1.38(2) . ?
C71 C72 1.39(2) . ?
C72 C73 1.42(2) . ?
C73 C74 1.34(2) . ?
C74 C75 1.36(2) . ?
C75 C76 1.40(2) . ?
C81 C82 1.40(2) . ?
C81 C86 1.41(2) . ?
C82 C83 1.38(2) . ?
C83 C84 1.41(2) . ?
C84 C85 1.41(2) . ?
C85 C86 1.39(2) . ?
C91 C92 1.39(2) . ?
C91 C96 1.40(2) . ?
C92 C93 1.35(2) . ?
C93 C94 1.37(2) . ?
C94 C95 1.37(2) . ?
C95 C96 1.35(2) . ?
C101 C102 1.37(2) . ?
C101 C106 1.38(2) . ?
C102 C103 1.40(2) . ?
C103 C104 1.37(2) . ?
C104 C105 1.37(2) . ?
C105 C106 1.39(2) . ?
C111 C116 1.39(2) . ?
C111 C112 1.39(2) . ?
C112 C113 1.38(2) . ?
C113 C114 1.39(2) . ?
C114 C115 1.38(2) . ?
C115 C116 1.39(2) . ?
C121 C126 1.37(2) . ?
C121 C122 1.38(2) . ?
C122 C123 1.39(2) . ?
C123 C124 1.37(2) . ?
C124 C125 1.38(2) . ?
C125 C126 1.39(2) . ?
C131 C132 1.38(2) . ?
C131 C136 1.38(2) . ?
C132 C133 1.37(2) . ?
C133 C134 1.38(2) . ?
C134 C135 1.38(2) . ?
C135 C136 1.37(2) . ?
S1 O3 1.424(14) . ?
S1 O2 1.429(13) . ?
S1 O1 1.433(13) . ?
S1 C2 1.82(2) . ?
C2 F1 1.31(2) . ?
C2 F3 1.34(2) . ?
C2 F2 1.35(2) . ?
S2 O5 1.427(15) . ?
S2 O4 1.443(14) . ?
S2 O6 1.448(14) . ?
S2 C3 1.83(3) . ?
C3 F6 1.29(3) . ?
C3 F5 1.30(2) . ?
C3 F4 1.35(2) . ?
C4 Cl2 1.73(2) . ?
C4 Cl1 1.76(2) . ?
C5 Cl3 1.72(3) . ?
C5 Cl4 1.74(3) . ?
